data_7159008
loop_
_publ_author_name
'Chen, Genhui'
'Li, Hongjiao'
'Liang, Guojuan'
'Pu, Qian'
'Bai, Lijuan'
'Zhang, Dexin'
'Ye, Ying'
'Li, Yong'
'Zhou, Jing'
'Zhou, Hui'

_publ_section_title
;
 Facile construction of dibenzodioxo[3.3.1]nonanes bearing
 spirocyclohexadienones via domino [4 + 2] cycloaddition/C(sp3)--H
 oxidative dehydrogenation coupling reactions
;
_journal_name_full 'Organic &amp; Biomolecular Chemistry'
_journal_paper_doi 10.1039/D2OB01860H
_journal_year 2022
_chemical_formula_moiety 'C42 H50 O4'
_chemical_formula_sum 'C42 H50 O4'
_chemical_formula_weight 618.82
_space_group_crystal_system monoclinic
_space_group_IT_number 14
_space_group_name_Hall '-P 2yn'
_space_group_name_H-M_alt 'P 1 21/n 1'
_atom_sites_solution_hydrogens mixed
_atom_sites_solution_primary direct
_audit_creation_date 2019-04-16
_audit_creation_method
;
Olex2 1.2
(compiled 2018.05.29 svn.r3508 for OlexSys, GUI svn.r5506)
;
_audit_update_record
;
2019-05-17 deposited with the CCDC.	2022-11-14 downloaded from the CCDC.
;
_cell_angle_alpha 90
_cell_angle_beta 94.929(3)
_cell_angle_gamma 90
_cell_formula_units_Z 4
_cell_length_a 15.9497(5)
_cell_length_b 13.0829(4)
_cell_length_c 17.7686(6)
_cell_measurement_reflns_used 4247
_cell_measurement_temperature 293(2)
_cell_measurement_theta_max 70.6370
_cell_measurement_theta_min 3.5710
_cell_volume 3694.0(2)
_computing_cell_refinement
;
CrysAlisPro, Agilent Technologies,
Version 1.171.37.35 (release 13-08-2014 CrysAlis171 .NET)
(compiled Aug 13 2014,18:06:01)
;
_computing_data_collection
;
CrysAlisPro, Agilent Technologies,
Version 1.171.37.35 (release 13-08-2014 CrysAlis171 .NET)
(compiled Aug 13 2014,18:06:01)
;
_computing_data_reduction
;
CrysAlisPro, Agilent Technologies,
Version 1.171.37.35 (release 13-08-2014 CrysAlis171 .NET)
(compiled Aug 13 2014,18:06:01)
;
_computing_molecular_graphics 'Olex2 (Dolomanov et al., 2009)'
_computing_publication_material 'Olex2 (Dolomanov et al., 2009)'
_computing_structure_refinement 'ShelXL (Sheldrick, 2015)'
_computing_structure_solution 'ShelXS (Sheldrick, 2008)'
_diffrn_ambient_temperature 293(2)
_diffrn_detector 'CCD plate'
_diffrn_detector_area_resol_mean 16.2312
_diffrn_detector_type Eos
_diffrn_measured_fraction_theta_full 1.000
_diffrn_measured_fraction_theta_max 1.000
_diffrn_measurement_details
;
#__ type_ start__ end____ width___ exp.time_
  1 omega    5.00   34.00   1.0000    3.5000
omega____ theta____ kappa____ phi______ frames
    -      -33.5000    0.0000  -90.0000 29

#__ type_ start__ end____ width___ exp.time_
  2 omega  -77.00  -10.00   1.0000    3.5000
omega____ theta____ kappa____ phi______ frames
    -      -33.5000    0.0000  -90.0000 67

#__ type_ start__ end____ width___ exp.time_
  3 omega  -24.00   35.00   1.0000    3.5000
omega____ theta____ kappa____ phi______ frames
    -      -33.5000   37.0000  -60.0000 59

#__ type_ start__ end____ width___ exp.time_
  4 omega   79.00  106.00   1.0000    3.5000
omega____ theta____ kappa____ phi______ frames
    -       36.4734   37.0000 -180.0000 27

#__ type_ start__ end____ width___ exp.time_
  5 omega   59.00   85.00   1.0000    3.5000
omega____ theta____ kappa____ phi______ frames
    -       36.4734  178.0000   90.0000 26

#__ type_ start__ end____ width___ exp.time_
  6 omega  -31.00   49.00   1.0000    3.5000
omega____ theta____ kappa____ phi______ frames
    -       36.4734  -57.0000   30.0000 80

#__ type_ start__ end____ width___ exp.time_
  7 omega   17.00   59.00   1.0000    3.5000
omega____ theta____ kappa____ phi______ frames
    -       36.4734   37.0000 -150.0000 42

#__ type_ start__ end____ width___ exp.time_
  8 omega    3.00   82.00   1.0000    3.5000
omega____ theta____ kappa____ phi______ frames
    -       36.4734   19.0000 -180.0000 79

#__ type_ start__ end____ width___ exp.time_
  9 omega   84.00  110.00   1.0000    3.5000
omega____ theta____ kappa____ phi______ frames
    -       36.4734  178.0000 -120.0000 26

#__ type_ start__ end____ width___ exp.time_
 10 omega   64.00   97.00   1.0000    3.5000
omega____ theta____ kappa____ phi______ frames
    -       36.4734   37.0000 -150.0000 33

#__ type_ start__ end____ width___ exp.time_
 11 omega   67.00   97.00   1.0000    5.5000
omega____ theta____ kappa____ phi______ frames
    -      108.0000  -45.0000   60.0000 30

#__ type_ start__ end____ width___ exp.time_
 12 omega   41.00   79.00   1.0000    5.5000
omega____ theta____ kappa____ phi______ frames
    -      108.0000  -94.0000 -180.0000 38

#__ type_ start__ end____ width___ exp.time_
 13 omega   37.00   83.00   1.0000    5.5000
omega____ theta____ kappa____ phi______ frames
    -      108.0000  -30.0000  -90.0000 46

#__ type_ start__ end____ width___ exp.time_
 14 omega   40.00   66.00   1.0000    5.5000
omega____ theta____ kappa____ phi______ frames
    -      108.0000  -30.0000  -60.0000 26

#__ type_ start__ end____ width___ exp.time_
 15 omega   63.00  177.00   1.0000    5.5000
omega____ theta____ kappa____ phi______ frames
    -      108.0000   15.0000 -180.0000 114

#__ type_ start__ end____ width___ exp.time_
 16 omega   85.00  178.00   1.0000    5.5000
omega____ theta____ kappa____ phi______ frames
    -      108.0000   30.0000 -120.0000 93

#__ type_ start__ end____ width___ exp.time_
 17 omega   41.00   99.00   1.0000    5.5000
omega____ theta____ kappa____ phi______ frames
    -      108.0000  -45.0000  150.0000 58

#__ type_ start__ end____ width___ exp.time_
 18 omega   42.00   68.00   1.0000    5.5000
omega____ theta____ kappa____ phi______ frames
    -      108.0000  -45.0000 -120.0000 26

#__ type_ start__ end____ width___ exp.time_
 19 omega   37.00   89.00   1.0000    5.5000
omega____ theta____ kappa____ phi______ frames
    -      108.0000  -30.0000  -30.0000 52

#__ type_ start__ end____ width___ exp.time_
 20 omega   38.00   91.00   1.0000    5.5000
omega____ theta____ kappa____ phi______ frames
    -      108.0000  -30.0000 -150.0000 53

#__ type_ start__ end____ width___ exp.time_
 21 omega   43.00   72.00   1.0000    5.5000
omega____ theta____ kappa____ phi______ frames
    -      108.0000  -45.0000  120.0000 29
;
_diffrn_measurement_device 'four-circle diffractometer'
_diffrn_measurement_device_type 'Xcalibur, Eos, Gemini'
_diffrn_measurement_method '\w scans'
_diffrn_orient_matrix_UB_11 -0.0750900000
_diffrn_orient_matrix_UB_12 0.0674661000
_diffrn_orient_matrix_UB_13 0.0173975000
_diffrn_orient_matrix_UB_21 -0.0360424000
_diffrn_orient_matrix_UB_22 -0.0082965000
_diffrn_orient_matrix_UB_23 -0.0830259000
_diffrn_orient_matrix_UB_31 -0.0496109000
_diffrn_orient_matrix_UB_32 -0.0961425000
_diffrn_orient_matrix_UB_33 0.0194335000
_diffrn_radiation_monochromator graphite
_diffrn_radiation_probe x-ray
_diffrn_radiation_type CuK\a
_diffrn_radiation_wavelength 1.54184
_diffrn_reflns_av_R_equivalents 0.0282
_diffrn_reflns_av_unetI/netI 0.0356
_diffrn_reflns_Laue_measured_fraction_full 1.000
_diffrn_reflns_Laue_measured_fraction_max 1.000
_diffrn_reflns_limit_h_max 13
_diffrn_reflns_limit_h_min -19
_diffrn_reflns_limit_k_max 14
_diffrn_reflns_limit_k_min -15
_diffrn_reflns_limit_l_max 21
_diffrn_reflns_limit_l_min -20
_diffrn_reflns_number 15569
_diffrn_reflns_point_group_measured_fraction_full 1.000
_diffrn_reflns_point_group_measured_fraction_max 1.000
_diffrn_reflns_theta_full 67.070
_diffrn_reflns_theta_max 67.070
_diffrn_reflns_theta_min 3.574
_diffrn_source 'Enhance (Cu) X-ray Source'
_exptl_absorpt_coefficient_mu 0.544
_exptl_absorpt_correction_T_max 1.00000
_exptl_absorpt_correction_T_min 0.89287
_exptl_absorpt_correction_type multi-scan
_exptl_absorpt_process_details
;
CrysAlisPro, Agilent Technologies,
Version 1.171.37.35 (release 13-08-2014 CrysAlis171 .NET)
(compiled Aug 13 2014,18:06:01)
Empirical absorption correction using spherical harmonics,
 implemented in SCALE3 ABSPACK scaling algorithm.
;
_exptl_crystal_colour colourless
_exptl_crystal_colour_primary colourless
_exptl_crystal_density_diffrn 1.113
_exptl_crystal_description prism
_exptl_crystal_F_000 1336
_exptl_crystal_size_max 0.16
_exptl_crystal_size_mid 0.14
_exptl_crystal_size_min 0.12
_refine_diff_density_max 0.213
_refine_diff_density_min -0.314
_refine_diff_density_rms 0.042
_refine_ls_extinction_method none
_refine_ls_goodness_of_fit_ref 1.030
_refine_ls_hydrogen_treatment constr
_refine_ls_matrix_type full
_refine_ls_number_parameters 427
_refine_ls_number_reflns 6598
_refine_ls_number_restraints 0
_refine_ls_restrained_S_all 1.030
_refine_ls_R_factor_all 0.0723
_refine_ls_R_factor_gt 0.0542
_refine_ls_shift/su_max 0.000
_refine_ls_shift/su_mean 0.000
_refine_ls_structure_factor_coef Fsqd
_refine_ls_weighting_details 'w=1/[\s^2^(Fo^2^)+(0.0735P)^2^+0.7628P] where P=(Fo^2^+2Fc^2^)/3'
_refine_ls_weighting_scheme calc
_refine_ls_wR_factor_gt 0.1405
_refine_ls_wR_factor_ref 0.1571
_reflns_Friedel_coverage 0.000
_reflns_number_gt 4903
_reflns_number_total 6598
_reflns_threshold_expression 'I > 2\s(I)'
_cod_data_source_file d2ob01860h2.cif
_cod_data_source_block 20190488a
_cod_database_code 7159008
_shelx_shelxl_version_number 2014/7
_chemical_oxdiff_formula C20H20N4O4
_shelx_space_group_comment
;
The symmetry employed for this shelxl refinement is uniquely defined
by the following loop, which should always be used as a source of
symmetry information in preference to the above space-group names.
They are only intended as comments.
;
_shelx_estimated_absorpt_t_max 0.938
_shelx_estimated_absorpt_t_min 0.918
_reflns_odcompleteness_completeness 99.93
_reflns_odcompleteness_iscentric 1
_reflns_odcompleteness_theta 66.97
_olex2_refinement_description
;
1. Fixed Uiso
 At 1.2 times of:
  All C(H) groups
 At 1.5 times of:
  All C(H,H,H) groups, All O(H) groups
2.a Riding coordinates:
 O4(H4A)
2.b Ternary CH refined with riding coordinates:
 C7(H7)
2.c Aromatic/amide H refined with riding coordinates:
 C2(H2), C3(H3), C4(H4), C5(H5), C12(H12), C13(H13), C14(H14), C15(H15),
 C16(H16), C20(H20), C30(H30), C34(H34)
2.d Idealised Me refined as rotating group:
 C22(H22A,H22B,H22C), C23(H23A,H23B,H23C), C24(H24A,H24B,H24C), C26(H26A,H26B,
 H26C), C27(H27A,H27B,H27C), C28(H28A,H28B,H28C), C36(H36A,H36B,H36C), C37(H37A,
 H37B,H37C), C38(H38A,H38B,H38C), C40(H40A,H40B,H40C), C41(H41A,H41B,H41C),
 C42(H42A,H42B,H42C)
;
_olex2_submission_special_instructions 'No special instructions were received'

loop_
_space_group_symop_operation_xyz
'x, y, z'
'-x+1/2, y+1/2, -z+1/2'
'-x, -y, -z'
'x-1/2, -y-1/2, z-1/2'

loop_
_atom_site_label
_atom_site_type_symbol
_atom_site_fract_x
_atom_site_fract_y
_atom_site_fract_z
_atom_site_U_iso_or_equiv
_atom_site_adp_type
_atom_site_occupancy
_atom_site_site_symmetry_order
_atom_site_calc_flag
_atom_site_refinement_flags_posn
_atom_site_refinement_flags_adp
_atom_site_refinement_flags_occupancy
_atom_site_disorder_assembly
_atom_site_disorder_group
C1 C 0.74979(11) 0.50384(14) 0.54804(10) 0.0390(4) Uani 1 1 d . . . . .
C2 C 0.72463(12) 0.40239(16) 0.54421(12) 0.0489(5) Uani 1 1 d . . . . .
H2 H 0.6983 0.3760 0.4996 0.059 Uiso 1 1 calc R . . . .
C3 C 0.73890(14) 0.34107(17) 0.60693(14) 0.0576(6) Uani 1 1 d . . . . .
H3 H 0.7219 0.2731 0.6046 0.069 Uiso 1 1 calc R . . . .
C4 C 0.77803(15) 0.37923(19) 0.67313(13) 0.0621(6) Uani 1 1 d . . . . .
H4 H 0.7876 0.3372 0.7152 0.075 Uiso 1 1 calc R . . . .
C5 C 0.80287(13) 0.47984(18) 0.67668(12) 0.0542(5) Uani 1 1 d . . . . .
H5 H 0.8294 0.5054 0.7214 0.065 Uiso 1 1 calc R . . . .
C6 C 0.78888(11) 0.54403(15) 0.61443(10) 0.0414(4) Uani 1 1 d . . . . .
C7 C 0.81584(11) 0.65390(15) 0.61799(10) 0.0429(4) Uani 1 1 d . . . . .
H7 H 0.8059 0.6805 0.6680 0.052 Uiso 1 1 calc R . . . .
C8 C 0.76352(11) 0.71890(15) 0.55801(10) 0.0413(4) Uani 1 1 d . . . . .
C9 C 0.77343(11) 0.66054(14) 0.48174(10) 0.0386(4) Uani 1 1 d . . . . .
C10 C 0.86667(11) 0.64272(14) 0.47390(10) 0.0409(4) Uani 1 1 d . . . . .
C11 C 0.92607(11) 0.64749(15) 0.53623(11) 0.0426(4) Uani 1 1 d . . . . .
C12 C 1.01139(12) 0.63834(18) 0.52780(13) 0.0542(5) Uani 1 1 d . . . . .
H12 H 1.0503 0.6449 0.5696 0.065 Uiso 1 1 calc R . . . .
C13 C 1.03839(14) 0.6198(2) 0.45834(14) 0.0631(6) Uani 1 1 d . . . . .
H13 H 1.0957 0.6153 0.4527 0.076 Uiso 1 1 calc R . . . .
C14 C 0.98039(15) 0.6077(2) 0.39602(13) 0.0642(6) Uani 1 1 d . . . . .
H14 H 0.9985 0.5918 0.3490 0.077 Uiso 1 1 calc R . . . .
C15 C 0.89619(13) 0.61939(17) 0.40430(11) 0.0529(5) Uani 1 1 d . . . . .
H15 H 0.8577 0.6115 0.3623 0.064 Uiso 1 1 calc R . . . .
C16 C 0.67402(12) 0.72055(16) 0.57615(11) 0.0451(4) Uani 1 1 d . . . . .
H16 H 0.6451 0.6588 0.5734 0.054 Uiso 1 1 calc R . . . .
C17 C 0.63203(12) 0.80257(16) 0.59587(11) 0.0464(5) Uani 1 1 d . . . . .
C18 C 0.67642(13) 0.90297(17) 0.60042(12) 0.0531(5) Uani 1 1 d . . . . .
C19 C 0.76330(13) 0.90930(15) 0.57557(11) 0.0473(5) Uani 1 1 d . . . . .
C20 C 0.80069(12) 0.82342(15) 0.55597(11) 0.0461(5) Uani 1 1 d . . . . .
H20 H 0.8544 0.8291 0.5397 0.055 Uiso 1 1 calc R . . . .
C21 C 0.53901(13) 0.7980(2) 0.61249(12) 0.0578(6) Uani 1 1 d . . . . .
C22 C 0.50445(16) 0.6897(3) 0.6028(2) 0.0940(10) Uani 1 1 d . . . . .
H22A H 0.5109 0.6664 0.5524 0.141 Uiso 1 1 calc GR . . . .
H22B H 0.4459 0.6894 0.6116 0.141 Uiso 1 1 calc GR . . . .
H22C H 0.5348 0.6452 0.6384 0.141 Uiso 1 1 calc GR . . . .
C23 C 0.52806(17) 0.8307(3) 0.69398(15) 0.0881(9) Uani 1 1 d . . . . .
H23A H 0.5602 0.7862 0.7283 0.132 Uiso 1 1 calc GR . . . .
H23B H 0.4697 0.8267 0.7030 0.132 Uiso 1 1 calc GR . . . .
H23C H 0.5475 0.8997 0.7016 0.132 Uiso 1 1 calc GR . . . .
C24 C 0.48735(17) 0.8687(3) 0.55789(18) 0.1021(11) Uani 1 1 d . . . . .
H24A H 0.5047 0.9382 0.5670 0.153 Uiso 1 1 calc GR . . . .
H24B H 0.4287 0.8620 0.5655 0.153 Uiso 1 1 calc GR . . . .
H24C H 0.4961 0.8503 0.5069 0.153 Uiso 1 1 calc GR . . . .
C25 C 0.80545(15) 1.01415(17) 0.57161(14) 0.0590(6) Uani 1 1 d . . . . .
C26 C 0.81585(19) 1.0649(2) 0.64995(16) 0.0802(8) Uani 1 1 d . . . . .
H26A H 0.7614 1.0772 0.6673 0.120 Uiso 1 1 calc GR . . . .
H26B H 0.8451 1.1287 0.6465 0.120 Uiso 1 1 calc GR . . . .
H26C H 0.8475 1.0206 0.6848 0.120 Uiso 1 1 calc GR . . . .
C27 C 0.7515(2) 1.0824(2) 0.51570(16) 0.0817(8) Uani 1 1 d . . . . .
H27A H 0.7420 1.0479 0.4680 0.123 Uiso 1 1 calc GR . . . .
H27B H 0.7805 1.1456 0.5088 0.123 Uiso 1 1 calc GR . . . .
H27C H 0.6985 1.0962 0.5355 0.123 Uiso 1 1 calc GR . . . .
C28 C 0.89377(18) 1.0052(2) 0.5436(2) 0.0913(9) Uani 1 1 d . . . . .
H28A H 0.9284 0.9628 0.5776 0.137 Uiso 1 1 calc GR . . . .
H28B H 0.9185 1.0720 0.5416 0.137 Uiso 1 1 calc GR . . . .
H28C H 0.8895 0.9753 0.4940 0.137 Uiso 1 1 calc GR . . . .
C29 C 0.72713(11) 0.71544(15) 0.41451(10) 0.0418(4) Uani 1 1 d . . . . .
C30 C 0.64438(11) 0.69147(15) 0.39213(11) 0.0444(4) Uani 1 1 d . . . . .
H30 H 0.6180 0.6405 0.4180 0.053 Uiso 1 1 calc R . . . .
C31 C 0.59893(12) 0.74088(17) 0.33221(11) 0.0499(5) Uani 1 1 d . . . . .
C32 C 0.64036(14) 0.81693(18) 0.29499(12) 0.0569(6) Uani 1 1 d . . . . .
C33 C 0.72517(15) 0.84132(18) 0.31356(13) 0.0584(6) Uani 1 1 d . . . . .
C34 C 0.76609(13) 0.79004(17) 0.37495(12) 0.0522(5) Uani 1 1 d . . . . .
H34 H 0.8217 0.8067 0.3898 0.063 Uiso 1 1 calc R . . . .
C35 C 0.50700(13) 0.70962(19) 0.30811(13) 0.0578(6) Uani 1 1 d . . . . .
C36 C 0.47838(15) 0.6207(2) 0.35581(16) 0.0790(8) Uani 1 1 d . . . . .
H36A H 0.5149 0.5632 0.3510 0.118 Uiso 1 1 calc GR . . . .
H36B H 0.4218 0.6020 0.3385 0.118 Uiso 1 1 calc GR . . . .
H36C H 0.4805 0.6412 0.4078 0.118 Uiso 1 1 calc GR . . . .
C37 C 0.44673(15) 0.8000(2) 0.31756(16) 0.0760(7) Uani 1 1 d . . . . .
H37A H 0.4514 0.8216 0.3694 0.114 Uiso 1 1 calc GR . . . .
H37B H 0.3900 0.7789 0.3032 0.114 Uiso 1 1 calc GR . . . .
H37C H 0.4613 0.8556 0.2860 0.114 Uiso 1 1 calc GR . . . .
C38 C 0.49845(18) 0.6718(2) 0.22550(15) 0.0802(8) Uani 1 1 d . . . . .
H38A H 0.5163 0.7247 0.1930 0.120 Uiso 1 1 calc GR . . . .
H38B H 0.4408 0.6548 0.2110 0.120 Uiso 1 1 calc GR . . . .
H38C H 0.5330 0.6123 0.2211 0.120 Uiso 1 1 calc GR . . . .
C39 C 0.77255(18) 0.9183(2) 0.26713(15) 0.0794(8) Uani 1 1 d . . . . .
C40 C 0.7368(3) 1.0271(2) 0.27706(18) 0.1105(12) Uani 1 1 d . . . . .
H40A H 0.6769 1.0261 0.2654 0.166 Uiso 1 1 calc GR . . . .
H40B H 0.7618 1.0734 0.2436 0.166 Uiso 1 1 calc GR . . . .
H40C H 0.7495 1.0490 0.3283 0.166 Uiso 1 1 calc GR . . . .
C41 C 0.7666(2) 0.8890(3) 0.18347(16) 0.0998(11) Uani 1 1 d . . . . .
H41A H 0.7888 0.8214 0.1782 0.150 Uiso 1 1 calc GR . . . .
H41B H 0.7984 0.9367 0.1564 0.150 Uiso 1 1 calc GR . . . .
H41C H 0.7087 0.8905 0.1634 0.150 Uiso 1 1 calc GR . . . .
C42 C 0.8671(2) 0.9199(3) 0.2938(2) 0.1189(14) Uani 1 1 d . . . . .
H42A H 0.8750 0.9509 0.3429 0.178 Uiso 1 1 calc GR . . . .
H42B H 0.8970 0.9586 0.2588 0.178 Uiso 1 1 calc GR . . . .
H42C H 0.8883 0.8512 0.2965 0.178 Uiso 1 1 calc GR . . . .
O1 O 0.73175(8) 0.56179(10) 0.48466(7) 0.0419(3) Uani 1 1 d . . . . .
O2 O 0.90449(8) 0.66373(11) 0.60854(7) 0.0466(3) Uani 1 1 d . . . . .
O3 O 0.64308(12) 0.97862(14) 0.62520(12) 0.0879(6) Uani 1 1 d . . . . .
O4 O 0.59931(11) 0.87097(15) 0.23614(9) 0.0801(6) Uani 1 1 d . . . . .
H4A H 0.5526 0.8865 0.2012 0.120 Uiso 1 1 d R . . . .

loop_
_atom_site_aniso_label
_atom_site_aniso_U_11
_atom_site_aniso_U_22
_atom_site_aniso_U_33
_atom_site_aniso_U_23
_atom_site_aniso_U_13
_atom_site_aniso_U_12
C1 0.0321(8) 0.0420(10) 0.0434(10) 0.0047(8) 0.0058(7) 0.0052(7)
C2 0.0424(10) 0.0458(11) 0.0588(12) -0.0004(10) 0.0055(9) -0.0017(9)
C3 0.0531(12) 0.0448(11) 0.0763(15) 0.0129(11) 0.0137(11) 0.0002(10)
C4 0.0622(14) 0.0633(15) 0.0613(14) 0.0251(12) 0.0084(11) 0.0049(11)
C5 0.0539(12) 0.0648(14) 0.0439(11) 0.0072(10) 0.0043(9) 0.0037(10)
C6 0.0379(9) 0.0468(11) 0.0398(9) 0.0021(8) 0.0051(7) 0.0054(8)
C7 0.0394(10) 0.0507(11) 0.0389(9) -0.0049(8) 0.0040(8) 0.0028(8)
C8 0.0369(9) 0.0416(10) 0.0457(10) -0.0009(8) 0.0061(8) 0.0025(8)
C9 0.0359(9) 0.0378(9) 0.0420(10) 0.0024(8) 0.0029(7) -0.0001(8)
C10 0.0365(9) 0.0411(10) 0.0450(10) 0.0005(8) 0.0031(8) 0.0045(8)
C11 0.0393(10) 0.0416(10) 0.0468(10) -0.0007(8) 0.0027(8) 0.0056(8)
C12 0.0352(10) 0.0612(13) 0.0654(13) 0.0010(11) -0.0010(9) 0.0048(9)
C13 0.0407(11) 0.0741(16) 0.0763(15) 0.0074(13) 0.0166(11) 0.0118(11)
C14 0.0594(13) 0.0799(17) 0.0564(13) 0.0055(12) 0.0218(11) 0.0175(12)
C15 0.0521(12) 0.0630(14) 0.0441(11) 0.0025(10) 0.0067(9) 0.0098(10)
C16 0.0409(10) 0.0481(11) 0.0469(10) -0.0026(9) 0.0065(8) 0.0005(9)
C17 0.0427(10) 0.0555(12) 0.0410(10) -0.0015(9) 0.0040(8) 0.0078(9)
C18 0.0539(12) 0.0504(12) 0.0553(12) -0.0069(10) 0.0059(9) 0.0130(10)
C19 0.0493(11) 0.0431(11) 0.0491(11) -0.0029(9) 0.0022(9) 0.0042(9)
C20 0.0396(10) 0.0447(11) 0.0545(11) -0.0008(9) 0.0073(8) 0.0013(8)
C21 0.0416(11) 0.0778(16) 0.0546(12) -0.0115(11) 0.0069(9) 0.0083(11)
C22 0.0517(14) 0.107(2) 0.129(3) -0.035(2) 0.0364(15) -0.0152(15)
C23 0.0640(15) 0.135(3) 0.0687(16) -0.0251(17) 0.0256(13) -0.0017(17)
C24 0.0574(16) 0.149(3) 0.098(2) 0.010(2) -0.0037(15) 0.0366(18)
C25 0.0658(14) 0.0412(11) 0.0700(14) -0.0040(10) 0.0062(11) 0.0016(10)
C26 0.101(2) 0.0512(14) 0.0854(19) -0.0112(13) -0.0093(15) -0.0056(14)
C27 0.114(2) 0.0513(14) 0.0780(18) 0.0086(13) -0.0021(16) 0.0065(14)
C28 0.0834(19) 0.0531(15) 0.142(3) -0.0023(17) 0.0370(19) -0.0165(14)
C29 0.0383(9) 0.0453(10) 0.0419(10) 0.0056(8) 0.0046(7) 0.0049(8)
C30 0.0393(10) 0.0483(11) 0.0458(10) 0.0079(9) 0.0049(8) 0.0041(8)
C31 0.0438(10) 0.0596(13) 0.0458(10) 0.0065(10) 0.0009(8) 0.0097(10)
C32 0.0579(13) 0.0647(14) 0.0478(11) 0.0175(10) 0.0021(10) 0.0139(11)
C33 0.0613(13) 0.0600(13) 0.0546(12) 0.0183(11) 0.0084(10) 0.0008(11)
C34 0.0442(11) 0.0559(12) 0.0562(12) 0.0120(10) 0.0028(9) -0.0004(9)
C35 0.0448(11) 0.0690(14) 0.0576(13) 0.0053(11) -0.0082(9) 0.0095(10)
C36 0.0467(13) 0.091(2) 0.096(2) 0.0204(16) -0.0136(13) -0.0089(13)
C37 0.0541(14) 0.090(2) 0.0820(17) 0.0017(15) -0.0030(12) 0.0196(13)
C38 0.0833(18) 0.0799(18) 0.0729(17) -0.0037(14) -0.0196(14) 0.0198(15)
C39 0.0829(18) 0.0840(19) 0.0706(16) 0.0357(15) 0.0024(13) -0.0150(15)
C40 0.168(4) 0.076(2) 0.086(2) 0.0331(18) 0.005(2) -0.015(2)
C41 0.106(2) 0.124(3) 0.0722(18) 0.0276(19) 0.0251(16) -0.014(2)
C42 0.095(2) 0.139(3) 0.122(3) 0.066(2) 0.003(2) -0.050(2)
O1 0.0432(7) 0.0402(7) 0.0413(7) 0.0021(5) -0.0021(5) -0.0013(6)
O2 0.0386(7) 0.0567(8) 0.0436(7) -0.0051(6) -0.0018(5) -0.0009(6)
O3 0.0790(12) 0.0618(11) 0.1275(16) -0.0252(11) 0.0355(11) 0.0141(9)
O4 0.0755(11) 0.0955(14) 0.0666(10) 0.0404(10) -0.0085(8) 0.0139(10)

loop_
_atom_type_symbol
_atom_type_description
_atom_type_scat_dispersion_real
_atom_type_scat_dispersion_imag
_atom_type_scat_source
C C 0.0181 0.0091 'International Tables Vol C Tables 4.2.6.8 and 6.1.1.4'
H H 0.0000 0.0000 'International Tables Vol C Tables 4.2.6.8 and 6.1.1.4'
O O 0.0492 0.0322 'International Tables Vol C Tables 4.2.6.8 and 6.1.1.4'

loop_
_geom_angle_atom_site_label_1
_geom_angle_atom_site_label_2
_geom_angle_atom_site_label_3
_geom_angle
_geom_angle_site_symmetry_1
_geom_angle_site_symmetry_3
_geom_angle_publ_flag
C2 C1 C6 120.72(18) . . ?
O1 C1 C2 116.79(17) . . ?
O1 C1 C6 122.46(17) . . ?
C1 C2 H2 120.3 . . ?
C3 C2 C1 119.4(2) . . ?
C3 C2 H2 120.3 . . ?
C2 C3 H3 119.6 . . ?
C2 C3 C4 120.8(2) . . ?
C4 C3 H3 119.6 . . ?
C3 C4 H4 120.2 . . ?
C5 C4 C3 119.6(2) . . ?
C5 C4 H4 120.2 . . ?
C4 C5 H5 119.5 . . ?
C4 C5 C6 121.0(2) . . ?
C6 C5 H5 119.5 . . ?
C1 C6 C5 118.43(19) . . ?
C1 C6 C7 120.30(16) . . ?
C5 C6 C7 121.27(18) . . ?
C6 C7 H7 108.1 . . ?
C6 C7 C8 111.18(15) . . ?
C8 C7 H7 108.1 . . ?
O2 C7 C6 111.13(15) . . ?
O2 C7 H7 108.1 . . ?
O2 C7 C8 110.24(15) . . ?
C7 C8 C9 103.75(14) . . ?
C16 C8 C7 109.17(15) . . ?
C16 C8 C9 111.21(15) . . ?
C16 C8 C20 112.45(16) . . ?
C20 C8 C7 109.14(15) . . ?
C20 C8 C9 110.72(15) . . ?
C10 C9 C8 108.89(14) . . ?
C10 C9 C29 114.23(15) . . ?
C29 C9 C8 111.54(15) . . ?
O1 C9 C8 108.63(14) . . ?
O1 C9 C10 108.65(14) . . ?
O1 C9 C29 104.68(14) . . ?
C11 C10 C9 121.48(16) . . ?
C15 C10 C9 121.42(16) . . ?
C15 C10 C11 117.10(17) . . ?
C12 C11 C10 121.07(18) . . ?
O2 C11 C10 122.76(16) . . ?
O2 C11 C12 116.16(17) . . ?
C11 C12 H12 119.9 . . ?
C13 C12 C11 120.15(19) . . ?
C13 C12 H12 119.9 . . ?
C12 C13 H13 120.0 . . ?
C12 C13 C14 120.1(2) . . ?
C14 C13 H13 120.0 . . ?
C13 C14 H14 120.2 . . ?
C15 C14 C13 119.5(2) . . ?
C15 C14 H14 120.2 . . ?
C10 C15 H15 119.1 . . ?
C14 C15 C10 121.9(2) . . ?
C14 C15 H15 119.1 . . ?
C8 C16 H16 117.2 . . ?
C17 C16 C8 125.66(19) . . ?
C17 C16 H16 117.2 . . ?
C16 C17 C18 118.57(18) . . ?
C16 C17 C21 122.4(2) . . ?
C18 C17 C21 119.00(18) . . ?
C17 C18 C19 118.79(17) . . ?
O3 C18 C17 120.9(2) . . ?
O3 C18 C19 120.3(2) . . ?
C18 C19 C25 119.05(18) . . ?
C20 C19 C18 118.57(19) . . ?
C20 C19 C25 122.35(19) . . ?
C8 C20 H20 117.3 . . ?
C19 C20 C8 125.37(18) . . ?
C19 C20 H20 117.3 . . ?
C22 C21 C17 111.07(18) . . ?
C22 C21 C23 107.2(2) . . ?
C22 C21 C24 108.7(2) . . ?
C23 C21 C17 111.11(18) . . ?
C24 C21 C17 109.3(2) . . ?
C24 C21 C23 109.4(2) . . ?
C21 C22 H22A 109.5 . . ?
C21 C22 H22B 109.5 . . ?
C21 C22 H22C 109.5 . . ?
H22A C22 H22B 109.5 . . ?
H22A C22 H22C 109.5 . . ?
H22B C22 H22C 109.5 . . ?
C21 C23 H23A 109.5 . . ?
C21 C23 H23B 109.5 . . ?
C21 C23 H23C 109.5 . . ?
H23A C23 H23B 109.5 . . ?
H23A C23 H23C 109.5 . . ?
H23B C23 H23C 109.5 . . ?
C21 C24 H24A 109.5 . . ?
C21 C24 H24B 109.5 . . ?
C21 C24 H24C 109.5 . . ?
H24A C24 H24B 109.5 . . ?
H24A C24 H24C 109.5 . . ?
H24B C24 H24C 109.5 . . ?
C19 C25 C26 111.0(2) . . ?
C19 C25 C27 109.00(19) . . ?
C19 C25 C28 111.37(18) . . ?
C26 C25 C27 110.1(2) . . ?
C26 C25 C28 107.2(2) . . ?
C28 C25 C27 108.1(2) . . ?
C25 C26 H26A 109.5 . . ?
C25 C26 H26B 109.5 . . ?
C25 C26 H26C 109.5 . . ?
H26A C26 H26B 109.5 . . ?
H26A C26 H26C 109.5 . . ?
H26B C26 H26C 109.5 . . ?
C25 C27 H27A 109.5 . . ?
C25 C27 H27B 109.5 . . ?
C25 C27 H27C 109.5 . . ?
H27A C27 H27B 109.5 . . ?
H27A C27 H27C 109.5 . . ?
H27B C27 H27C 109.5 . . ?
C25 C28 H28A 109.5 . . ?
C25 C28 H28B 109.5 . . ?
C25 C28 H28C 109.5 . . ?
H28A C28 H28B 109.5 . . ?
H28A C28 H28C 109.5 . . ?
H28B C28 H28C 109.5 . . ?
C30 C29 C9 120.25(17) . . ?
C34 C29 C9 121.43(16) . . ?
C34 C29 C30 118.31(17) . . ?
C29 C30 H30 118.8 . . ?
C29 C30 C31 122.40(18) . . ?
C31 C30 H30 118.8 . . ?
C30 C31 C35 120.47(19) . . ?
C32 C31 C30 117.19(18) . . ?
C32 C31 C35 122.33(18) . . ?
C31 C32 C33 122.60(18) . . ?
O4 C32 C31 120.8(2) . . ?
O4 C32 C33 116.6(2) . . ?
C32 C33 C39 122.1(2) . . ?
C34 C33 C32 116.88(19) . . ?
C34 C33 C39 121.0(2) . . ?
C29 C34 C33 122.51(19) . . ?
C29 C34 H34 118.7 . . ?
C33 C34 H34 118.7 . . ?
C36 C35 C31 111.59(17) . . ?
C36 C35 C37 107.7(2) . . ?
C36 C35 C38 106.0(2) . . ?
C37 C35 C31 110.6(2) . . ?
C37 C35 C38 110.15(19) . . ?
C38 C35 C31 110.6(2) . . ?
C35 C36 H36A 109.5 . . ?
C35 C36 H36B 109.5 . . ?
C35 C36 H36C 109.5 . . ?
H36A C36 H36B 109.5 . . ?
H36A C36 H36C 109.5 . . ?
H36B C36 H36C 109.5 . . ?
C35 C37 H37A 109.5 . . ?
C35 C37 H37B 109.5 . . ?
C35 C37 H37C 109.5 . . ?
H37A C37 H37B 109.5 . . ?
H37A C37 H37C 109.5 . . ?
H37B C37 H37C 109.5 . . ?
C35 C38 H38A 109.5 . . ?
C35 C38 H38B 109.5 . . ?
C35 C38 H38C 109.5 . . ?
H38A C38 H38B 109.5 . . ?
H38A C38 H38C 109.5 . . ?
H38B C38 H38C 109.5 . . ?
C33 C39 C40 109.7(2) . . ?
C33 C39 C42 110.9(2) . . ?
C41 C39 C33 111.3(2) . . ?
C41 C39 C40 110.4(2) . . ?
C41 C39 C42 106.3(3) . . ?
C42 C39 C40 108.2(3) . . ?
C39 C40 H40A 109.5 . . ?
C39 C40 H40B 109.5 . . ?
C39 C40 H40C 109.5 . . ?
H40A C40 H40B 109.5 . . ?
H40A C40 H40C 109.5 . . ?
H40B C40 H40C 109.5 . . ?
C39 C41 H41A 109.5 . . ?
C39 C41 H41B 109.5 . . ?
C39 C41 H41C 109.5 . . ?
H41A C41 H41B 109.5 . . ?
H41A C41 H41C 109.5 . . ?
H41B C41 H41C 109.5 . . ?
C39 C42 H42A 109.5 . . ?
C39 C42 H42B 109.5 . . ?
C39 C42 H42C 109.5 . . ?
H42A C42 H42B 109.5 . . ?
H42A C42 H42C 109.5 . . ?
H42B C42 H42C 109.5 . . ?
C1 O1 C9 117.19(13) . . ?
C11 O2 C7 114.90(13) . . ?
C32 O4 H4A 154.1 . . ?

loop_
_geom_bond_atom_site_label_1
_geom_bond_atom_site_label_2
_geom_bond_distance
_geom_bond_site_symmetry_2
_geom_bond_publ_flag
C1 C2 1.387(3) . ?
C1 C6 1.389(3) . ?
C1 O1 1.368(2) . ?
C2 H2 0.9300 . ?
C2 C3 1.376(3) . ?
C3 H3 0.9300 . ?
C3 C4 1.377(3) . ?
C4 H4 0.9300 . ?
C4 C5 1.375(3) . ?
C5 H5 0.9300 . ?
C5 C6 1.391(3) . ?
C6 C7 1.500(3) . ?
C7 H7 0.9800 . ?
C7 C8 1.550(3) . ?
C7 O2 1.444(2) . ?
C8 C9 1.575(3) . ?
C8 C16 1.490(2) . ?
C8 C20 1.492(3) . ?
C9 C10 1.523(2) . ?
C9 C29 1.529(2) . ?
C9 O1 1.456(2) . ?
C10 C11 1.396(3) . ?
C10 C15 1.395(3) . ?
C11 C12 1.387(3) . ?
C11 O2 1.375(2) . ?
C12 H12 0.9300 . ?
C12 C13 1.363(3) . ?
C13 H13 0.9300 . ?
C13 C14 1.390(3) . ?
C14 H14 0.9300 . ?
C14 C15 1.372(3) . ?
C15 H15 0.9300 . ?
C16 H16 0.9300 . ?
C16 C17 1.328(3) . ?
C17 C18 1.491(3) . ?
C17 C21 1.538(3) . ?
C18 C19 1.492(3) . ?
C18 O3 1.223(3) . ?
C19 C20 1.332(3) . ?
C19 C25 1.532(3) . ?
C20 H20 0.9300 . ?
C21 C22 1.525(4) . ?
C21 C23 1.534(3) . ?
C21 C24 1.529(4) . ?
C22 H22A 0.9600 . ?
C22 H22B 0.9600 . ?
C22 H22C 0.9600 . ?
C23 H23A 0.9600 . ?
C23 H23B 0.9600 . ?
C23 H23C 0.9600 . ?
C24 H24A 0.9600 . ?
C24 H24B 0.9600 . ?
C24 H24C 0.9600 . ?
C25 C26 1.538(3) . ?
C25 C27 1.542(3) . ?
C25 C28 1.539(4) . ?
C26 H26A 0.9600 . ?
C26 H26B 0.9600 . ?
C26 H26C 0.9600 . ?
C27 H27A 0.9600 . ?
C27 H27B 0.9600 . ?
C27 H27C 0.9600 . ?
C28 H28A 0.9600 . ?
C28 H28B 0.9600 . ?
C28 H28C 0.9600 . ?
C29 C30 1.381(3) . ?
C29 C34 1.381(3) . ?
C30 H30 0.9300 . ?
C30 C31 1.394(3) . ?
C31 C32 1.392(3) . ?
C31 C35 1.547(3) . ?
C32 C33 1.401(3) . ?
C32 O4 1.380(2) . ?
C33 C34 1.394(3) . ?
C33 C39 1.541(3) . ?
C34 H34 0.9300 . ?
C35 C36 1.532(4) . ?
C35 C37 1.542(3) . ?
C35 C38 1.544(3) . ?
C36 H36A 0.9600 . ?
C36 H36B 0.9600 . ?
C36 H36C 0.9600 . ?
C37 H37A 0.9600 . ?
C37 H37B 0.9600 . ?
C37 H37C 0.9600 . ?
C38 H38A 0.9600 . ?
C38 H38B 0.9600 . ?
C38 H38C 0.9600 . ?
C39 C40 1.548(4) . ?
C39 C41 1.530(4) . ?
C39 C42 1.542(4) . ?
C40 H40A 0.9600 . ?
C40 H40B 0.9600 . ?
C40 H40C 0.9600 . ?
C41 H41A 0.9600 . ?
C41 H41B 0.9600 . ?
C41 H41C 0.9600 . ?
C42 H42A 0.9600 . ?
C42 H42B 0.9600 . ?
C42 H42C 0.9600 . ?
O4 H4A 0.9498 . ?

loop_
_geom_hbond_atom_site_label_D
_geom_hbond_atom_site_label_H
_geom_hbond_atom_site_label_A
_geom_hbond_distance_DH
_geom_hbond_distance_HA
_geom_hbond_distance_DA
_geom_hbond_angle_DHA
_geom_hbond_site_symmetry_A
O4 H4A O2 0.95 2.84 3.714(2) 153.7 4_575

loop_
_geom_torsion_atom_site_label_1
_geom_torsion_atom_site_label_2
_geom_torsion_atom_site_label_3
_geom_torsion_atom_site_label_4
_geom_torsion
_geom_torsion_site_symmetry_1
_geom_torsion_site_symmetry_2
_geom_torsion_site_symmetry_3
_geom_torsion_site_symmetry_4
_geom_torsion_publ_flag
C1 C2 C3 C4 -0.2(3) . . . . ?
C1 C6 C7 C8 24.2(2) . . . . ?
C1 C6 C7 O2 -98.98(19) . . . . ?
C2 C1 C6 C5 0.6(3) . . . . ?
C2 C1 C6 C7 -179.99(17) . . . . ?
C2 C1 O1 C9 -166.73(16) . . . . ?
C2 C3 C4 C5 0.2(3) . . . . ?
C3 C4 C5 C6 0.2(3) . . . . ?
C4 C5 C6 C1 -0.6(3) . . . . ?
C4 C5 C6 C7 179.99(19) . . . . ?
C5 C6 C7 C8 -156.38(17) . . . . ?
C5 C6 C7 O2 80.4(2) . . . . ?
C6 C1 C2 C3 -0.2(3) . . . . ?
C6 C1 O1 C9 15.4(2) . . . . ?
C6 C7 C8 C9 -53.64(18) . . . . ?
C6 C7 C8 C16 65.0(2) . . . . ?
C6 C7 C8 C20 -171.71(15) . . . . ?
C6 C7 O2 C11 73.14(19) . . . . ?
C7 C8 C9 C10 -51.65(18) . . . . ?
C7 C8 C9 C29 -178.61(14) . . . . ?
C7 C8 C9 O1 66.51(16) . . . . ?
C7 C8 C16 C17 115.0(2) . . . . ?
C7 C8 C20 C19 -114.5(2) . . . . ?
C8 C7 O2 C11 -50.6(2) . . . . ?
C8 C9 C10 C11 19.2(2) . . . . ?
C8 C9 C10 C15 -161.76(18) . . . . ?
C8 C9 C29 C30 -90.6(2) . . . . ?
C8 C9 C29 C34 89.0(2) . . . . ?
C8 C9 O1 C1 -48.70(19) . . . . ?
C8 C16 C17 C18 0.3(3) . . . . ?
C8 C16 C17 C21 178.99(18) . . . . ?
C9 C8 C16 C17 -131.1(2) . . . . ?
C9 C8 C20 C19 131.9(2) . . . . ?
C9 C10 C11 C12 -175.40(18) . . . . ?
C9 C10 C11 O2 3.0(3) . . . . ?
C9 C10 C15 C14 177.0(2) . . . . ?
C9 C29 C30 C31 178.62(18) . . . . ?
C9 C29 C34 C33 -179.9(2) . . . . ?
C10 C9 C29 C30 145.38(18) . . . . ?
C10 C9 C29 C34 -35.0(3) . . . . ?
C10 C9 O1 C1 69.61(18) . . . . ?
C10 C11 C12 C13 -3.0(3) . . . . ?
C10 C11 O2 C7 12.6(3) . . . . ?
C11 C10 C15 C14 -3.9(3) . . . . ?
C11 C12 C13 C14 -1.5(4) . . . . ?
C12 C11 O2 C7 -168.92(17) . . . . ?
C12 C13 C14 C15 3.1(4) . . . . ?
C13 C14 C15 C10 -0.3(4) . . . . ?
C15 C10 C11 C12 5.6(3) . . . . ?
C15 C10 C11 O2 -176.03(18) . . . . ?
C16 C8 C9 C10 -168.89(15) . . . . ?
C16 C8 C9 C29 64.1(2) . . . . ?
C16 C8 C9 O1 -50.72(19) . . . . ?
C16 C8 C20 C19 6.8(3) . . . . ?
C16 C17 C18 C19 5.8(3) . . . . ?
C16 C17 C18 O3 -173.0(2) . . . . ?
C16 C17 C21 C22 -0.2(3) . . . . ?
C16 C17 C21 C23 119.0(3) . . . . ?
C16 C17 C21 C24 -120.2(3) . . . . ?
C17 C18 C19 C20 -5.3(3) . . . . ?
C17 C18 C19 C25 173.17(18) . . . . ?
C18 C17 C21 C22 178.5(2) . . . . ?
C18 C17 C21 C23 -62.3(3) . . . . ?
C18 C17 C21 C24 58.5(3) . . . . ?
C18 C19 C20 C8 -1.3(3) . . . . ?
C18 C19 C25 C26 61.7(3) . . . . ?
C18 C19 C25 C27 -59.8(3) . . . . ?
C18 C19 C25 C28 -179.0(2) . . . . ?
C20 C8 C9 C10 65.32(19) . . . . ?
C20 C8 C9 C29 -61.64(19) . . . . ?
C20 C8 C9 O1 -176.52(14) . . . . ?
C20 C8 C16 C17 -6.3(3) . . . . ?
C20 C19 C25 C26 -119.9(2) . . . . ?
C20 C19 C25 C27 118.7(2) . . . . ?
C20 C19 C25 C28 -0.5(3) . . . . ?
C21 C17 C18 C19 -172.91(18) . . . . ?
C21 C17 C18 O3 8.3(3) . . . . ?
C25 C19 C20 C8 -179.72(19) . . . . ?
C29 C9 C10 C11 144.65(18) . . . . ?
C29 C9 C10 C15 -36.4(3) . . . . ?
C29 C9 O1 C1 -167.97(14) . . . . ?
C29 C30 C31 C32 -0.2(3) . . . . ?
C29 C30 C31 C35 178.6(2) . . . . ?
C30 C29 C34 C33 -0.2(3) . . . . ?
C30 C31 C32 C33 2.7(3) . . . . ?
C30 C31 C32 O4 -178.6(2) . . . . ?
C30 C31 C35 C36 -1.6(3) . . . . ?
C30 C31 C35 C37 118.2(2) . . . . ?
C30 C31 C35 C38 -119.4(2) . . . . ?
C31 C32 C33 C34 -3.9(4) . . . . ?
C31 C32 C33 C39 174.1(2) . . . . ?
C32 C31 C35 C36 177.1(2) . . . . ?
C32 C31 C35 C37 -63.0(3) . . . . ?
C32 C31 C35 C38 59.3(3) . . . . ?
C32 C33 C34 C29 2.6(4) . . . . ?
C32 C33 C39 C40 67.9(3) . . . . ?
C32 C33 C39 C41 -54.6(4) . . . . ?
C32 C33 C39 C42 -172.7(3) . . . . ?
C34 C29 C30 C31 -1.1(3) . . . . ?
C34 C33 C39 C40 -114.3(3) . . . . ?
C34 C33 C39 C41 123.3(3) . . . . ?
C34 C33 C39 C42 5.2(4) . . . . ?
C35 C31 C32 C33 -176.0(2) . . . . ?
C35 C31 C32 O4 2.6(3) . . . . ?
C39 C33 C34 C29 -175.4(2) . . . . ?
O1 C1 C2 C3 -178.15(17) . . . . ?
O1 C1 C6 C5 178.44(17) . . . . ?
O1 C1 C6 C7 -2.1(3) . . . . ?
O1 C9 C10 C11 -98.9(2) . . . . ?
O1 C9 C10 C15 80.1(2) . . . . ?
O1 C9 C29 C30 26.7(2) . . . . ?
O1 C9 C29 C34 -153.66(18) . . . . ?
O2 C7 C8 C9 70.06(17) . . . . ?
O2 C7 C8 C16 -171.29(15) . . . . ?
O2 C7 C8 C20 -48.01(19) . . . . ?
O2 C11 C12 C13 178.5(2) . . . . ?
O3 C18 C19 C20 173.4(2) . . . . ?
O3 C18 C19 C25 -8.0(3) . . . . ?
O4 C32 C33 C34 177.4(2) . . . . ?
O4 C32 C33 C39 -4.6(4) . . . . ?
